data_2205008
loop_
_publ_author_name
'Mizuguchi, Jin'
'Hino, Kazuyuki'
'Sato, Kazuyuki'
'Takahashi, Hiroo'
'Suzuki, Shigeru'

_publ_section_title
;
 <i>N,N</i>'-Di-3-pyridylperylene-3,4:9,10-bis(dicarboximide)
;
_journal_issue 2
_journal_name_full 'Acta Crystallographica Section E'
_journal_page_first o434
_journal_page_last o436
_journal_paper_doi 10.1107/S1600536805001996
_journal_volume 61
_journal_year 2005
_chemical_formula_iupac 'C34 H16 N4 O4'
_chemical_formula_moiety 'C34 H16 N4 O4'
_chemical_formula_sum 'C34 H16 N4 O4'
_chemical_formula_weight 544.51
_space_group_IT_number 14
_symmetry_cell_setting monoclinic
_symmetry_space_group_name_Hall '-P 2yn'
_symmetry_space_group_name_H-M 'P 1 21/n 1'
_cell_angle_alpha 90
_cell_angle_beta 103.290(10)
_cell_angle_gamma 90
_cell_formula_units_Z 2
_cell_length_a 15.422(2)
_cell_length_b 3.8275(6)
_cell_length_c 19.282(3)
_cell_measurement_reflns_used 6312
_cell_measurement_temperature 93.2
_cell_measurement_theta_max 65.5
_cell_measurement_theta_min 3.2
_cell_volume 1107.7(3)
_computing_cell_refinement PROCESS-AUTO
_computing_data_collection 'PROCESS-AUTO (Rigaku, 1998)'
_computing_data_reduction
;
TEXSAN (Molecular Structure Corporation, 2001)
;
_computing_molecular_graphics 'ORTEPIII (Burnett & Johnson, 1996)'
_computing_publication_material TEXSAN
_computing_structure_refinement TEXSAN
_computing_structure_solution 'SHELXS86 (Sheldrick, 1985)'
_diffrn_detector_area_resol_mean 10.00
_diffrn_measured_fraction_theta_full 0.9435
_diffrn_measured_fraction_theta_max 0.9435
_diffrn_measurement_device_type 'Rigaku R-AXIS RAPID Imaging Plate'
_diffrn_measurement_method '48 frames, \d \w = 15\%'
_diffrn_radiation_type 'Cu K\a'
_diffrn_radiation_wavelength 1.5418
_diffrn_reflns_av_R_equivalents 0.048
_diffrn_reflns_limit_h_max 18
_diffrn_reflns_limit_h_min -18
_diffrn_reflns_limit_k_max 4
_diffrn_reflns_limit_k_min -4
_diffrn_reflns_limit_l_max 23
_diffrn_reflns_limit_l_min -23
_diffrn_reflns_number 10013
_diffrn_reflns_theta_full 68.22
_diffrn_reflns_theta_max 68.22
_diffrn_standards_decay_% 0
_diffrn_standards_interval_time 0
_diffrn_standards_number 0
_exptl_absorpt_coefficient_mu 0.898
_exptl_absorpt_correction_T_max 0.973
_exptl_absorpt_correction_T_min 0.973
_exptl_absorpt_correction_type multi-scan
_exptl_absorpt_process_details '(ABSCOR; Higashi, 1995)'
_exptl_crystal_colour red
_exptl_crystal_density_diffrn 1.633
_exptl_crystal_density_method 'not measured'
_exptl_crystal_description platelet
_exptl_crystal_F_000 560.0
_exptl_crystal_size_max 0.500
_exptl_crystal_size_mid 0.070
_exptl_crystal_size_min 0.030
_refine_diff_density_max 0.23
_refine_diff_density_min -0.25
_refine_ls_extinction_method none
_refine_ls_goodness_of_fit_ref 0.940
_refine_ls_hydrogen_treatment noref
_refine_ls_number_parameters 190
_refine_ls_number_reflns 1922
_refine_ls_R_factor_gt 0.0391
_refine_ls_shift/su_max 0.0004
_refine_ls_structure_factor_coef Fsqd
_refine_ls_weighting_details 'w = 1/[\s^2^(Fo^2^) + {0.025[Max(Fo^2^,0) + 2Fc^2^]/3}^2^]'
_refine_ls_weighting_scheme calc
_refine_ls_wR_factor_ref 0.0731
_reflns_number_gt 1009
_reflns_number_total 1922
_reflns_threshold_expression F^2^>2\s(F^2^)
_cod_data_source_file bt6588.cif
_cod_data_source_block I
_cod_original_sg_symbol_H-M 'P 21/n'
_cod_database_code 2205008
_cod_database_fobs_code 2205008

loop_
_symmetry_equiv_pos_as_xyz
x,y,z
1/2-x,1/2+y,1/2-z
-x,-y,-z
1/2+x,1/2-y,1/2+z

loop_
_atom_site_label
_atom_site_fract_x
_atom_site_fract_y
_atom_site_fract_z
_atom_site_U_iso_or_equiv
_atom_site_adp_type
_atom_site_calc_flag
_atom_site_occupancy
_atom_site_type_symbol
O1 0.83060(10) -0.1188(5) 0.19907(9) 0.0227(6) Uani d 1.00 O
O2 0.89850(10) 0.4268(5) 0.00748(8) 0.0207(6) Uani d 1.00 O
N1 0.86660(10) 0.1795(6) 0.10660(10) 0.0162(6) Uani d 1.00 N
N2 1.07170(10) 0.2756(6) 0.24800(10) 0.0231(7) Uani d 1.00 N
C1 0.8051(2) 0.0532(8) 0.14480(10) 0.0184(8) Uani d 1.00 C
C2 0.7105(2) 0.1410(8) 0.11620(10) 0.0160(8) Uani d 1.00 C
C3 0.6489(2) 0.0433(8) 0.15440(10) 0.0181(8) Uani d 1.00 C
C4 0.5593(2) 0.1306(7) 0.12930(10) 0.0178(8) Uani d 1.00 C
C5 0.5292(2) 0.3160(7) 0.06690(10) 0.0160(7) Uani d 1.00 C
C6 0.5920(2) 0.4077(8) 0.02560(10) 0.0155(7) Uani d 1.00 C
C7 0.5650(2) 0.5867(7) -0.04110(10) 0.0142(8) Uani d 1.00 C
C8 0.6289(2) 0.6650(8) -0.07940(10) 0.0176(7) Uani d 1.00 C
C9 0.7182(2) 0.5800(7) -0.05300(10) 0.0175(8) Uani d 1.00 C
C10 0.7463(2) 0.4150(7) 0.01180(10) 0.0153(8) Uani d 1.00 C
C11 0.8422(2) 0.3444(8) 0.03950(10) 0.0170(8) Uani d 1.00 C
C12 0.6832(2) 0.3230(8) 0.05150(10) 0.0146(8) Uani d 1.00 C
C13 1.1304(2) 0.1119(7) 0.21730(10) 0.0227(8) Uani d 1.00 C
C14 1.1093(2) -0.0284(8) 0.14940(10) 0.0199(8) Uani d 1.00 C
C15 1.0214(2) -0.0139(8) 0.11020(10) 0.0194(8) Uani d 1.00 C
C16 0.9602(2) 0.1500(8) 0.14120(10) 0.0174(8) Uani d 1.00 C
C17 0.9882(2) 0.2935(8) 0.20900(10) 0.0198(8) Uani d 1.00 C
H1 0.6675 -0.0830 0.1977 0.0217 Uiso calc 1.00 H
H2 0.5176 0.0603 0.1560 0.0214 Uiso calc 1.00 H
H3 0.6113 0.7783 -0.1243 0.0211 Uiso calc 1.00 H
H4 0.7605 0.6366 -0.0802 0.0210 Uiso calc 1.00 H
H5 1.1902 0.0915 0.2439 0.0272 Uiso calc 1.00 H
H6 1.1542 -0.1332 0.1298 0.0239 Uiso calc 1.00 H
H7 1.0043 -0.1131 0.0639 0.0233 Uiso calc 1.00 H
H8 0.9453 0.4115 0.2287 0.0237 Uiso calc 1.00 H

loop_
_atom_site_aniso_label
_atom_site_aniso_U_11
_atom_site_aniso_U_22
_atom_site_aniso_U_33
_atom_site_aniso_U_12
_atom_site_aniso_U_13
_atom_site_aniso_U_23
O1 0.0190(10) 0.0320(10) 0.0174(10) 0.0060(10) 0.0052(8) 0.0080(10)
O2 0.0170(10) 0.0290(10) 0.0170(10) 0.0000(9) 0.0055(8) 0.0020(10)
N1 0.0130(10) 0.0220(10) 0.0130(10) 0.0030(10) 0.0018(9) 0.0000(10)
N2 0.0190(10) 0.030(2) 0.0190(10) 0.0000(10) 0.0020(10) 0.0000(10)
C1 0.021(2) 0.022(2) 0.0130(10) 0.0020(10) 0.0050(10) -0.0020(10)
C2 0.0160(10) 0.018(2) 0.0140(10) 0.0010(10) 0.0040(10) -0.0040(10)
C3 0.024(2) 0.019(2) 0.0110(10) 0.0030(10) 0.0040(10) -0.0010(10)
C4 0.020(2) 0.021(2) 0.0130(10) -0.0010(10) 0.0060(10) -0.0010(10)
C5 0.0140(10) 0.021(2) 0.0130(10) -0.0010(10) 0.0030(10) -0.0050(10)
C6 0.0180(10) 0.017(2) 0.0120(10) -0.0010(10) 0.0030(10) -0.0020(10)
C7 0.0140(10) 0.015(2) 0.0120(10) 0.0000(10) 0.0020(10) -0.0040(10)
C8 0.0190(10) 0.020(2) 0.0140(10) 0.0000(10) 0.0030(10) -0.0010(10)
C9 0.0190(10) 0.019(2) 0.0150(10) -0.0020(10) 0.0050(10) -0.0030(10)
C10 0.0150(10) 0.018(2) 0.0120(10) -0.0020(10) 0.0020(10) -0.0050(10)
C11 0.0190(10) 0.016(2) 0.0150(10) 0.0020(10) 0.0030(10) -0.0010(10)
C12 0.0160(10) 0.016(2) 0.0110(10) -0.0020(10) 0.0020(10) -0.0050(10)
C13 0.017(2) 0.025(2) 0.026(2) 0.0000(10) 0.0030(10) 0.0060(10)
C14 0.018(2) 0.022(2) 0.0220(10) 0.0020(10) 0.0100(10) 0.0030(10)
C15 0.020(2) 0.022(2) 0.0170(10) -0.0010(10) 0.0050(10) 0.0020(10)
C16 0.018(2) 0.021(2) 0.0120(10) -0.0030(10) 0.0020(10) 0.0020(10)
C17 0.021(2) 0.021(2) 0.0200(10) 0.0030(10) 0.0090(10) 0.0000(10)

loop_
_atom_type_symbol
_atom_type_description
_atom_type_scat_dispersion_real
_atom_type_scat_dispersion_imag
_atom_type_scat_source
C C 0.018 0.009
;International Tables for Crystallography
(1992, Vol. C, Tables 4.2.6.8 and 6.1.1.1)
;
H H 0.000 0.000
;International Tables for Crystallography
(1992, Vol. C, Table 6.1.1.2)
;
O O 0.049 0.032
;International Tables for Crystallography
(1992, Vol. C, Tables 4.2.6.8 and 6.1.1.1)
;
N N 0.031 0.018
;International Tables for Crystallography
(1992, Vol. C, Tables 4.2.6.8 and 6.1.1.1)
;

loop_
_geom_angle_atom_site_label_1
_geom_angle_atom_site_label_2
_geom_angle_atom_site_label_3
_geom_angle_site_symmetry_1
_geom_angle_site_symmetry_3
_geom_angle
_geom_angle_publ_flag
C1 N1 C11 . . 124.1(2) yes
C1 N1 C16 . . 116.8(2) no
C11 N1 C16 . . 119.0(2) no
C13 N2 C17 . . 115.8(2) no
O1 C1 N1 . . 120.5(2) yes
O1 C1 C2 . . 122.6(2) yes
N1 C1 C2 . . 116.9(2) yes
C1 C2 C3 . . 118.7(2) yes
C1 C2 C12 . . 120.9(2) yes
C3 C2 C12 . . 120.4(2) yes
C2 C3 C4 . . 119.9(2) yes
C2 C3 H1 . . 120.0 no
C4 C3 H1 . . 120.1 no
C3 C4 C5 . . 122.2(2) yes
C3 C4 H2 . . 119.2 no
C5 C4 H2 . . 118.6 no
C4 C5 C6 . . 118.4(3) yes
C4 C5 C7 . 3_665 122.2(2) yes
C6 C5 C7 . 3_665 119.4(2) yes
C5 C6 C7 . . 121.5(2) yes
C5 C6 C12 . . 119.4(3) yes
C7 C6 C12 . . 119.1(2) yes
C5 C7 C6 3_665 . 119.1(2) yes
C5 C7 C8 3_665 . 122.0(2) yes
C6 C7 C8 . . 118.9(2) yes
C7 C8 C9 . . 121.1(2) yes
C7 C8 H3 . . 119.6 no
C9 C8 H3 . . 119.3 no
C8 C9 C10 . . 121.1(2) yes
C8 C9 H4 . . 119.1 no
C10 C9 H4 . . 119.8 no
C9 C10 C11 . . 119.4(2) yes
C9 C10 C12 . . 119.5(2) yes
C11 C10 C12 . . 121.0(2) yes
O2 C11 N1 . . 120.6(2) yes
O2 C11 C10 . . 122.7(3) yes
N1 C11 C10 . . 116.6(2) yes
C2 C12 C6 . . 119.8(2) yes
C2 C12 C10 . . 120.0(3) yes
C6 C12 C10 . . 120.2(2) yes
N2 C13 C14 . . 124.2(2) no
N2 C13 H5 . . 117.9 no
C14 C13 H5 . . 117.9 no
C13 C14 C15 . . 119.1(2) no
C13 C14 H6 . . 120.2 no
C15 C14 H6 . . 120.7 no
C14 C15 C16 . . 117.4(2) no
C14 C15 H7 . . 121.7 no
C16 C15 H7 . . 120.9 no
N1 C16 C15 . . 123.0(2) no
N1 C16 C17 . . 117.6(2) no
C15 C16 C17 . . 119.4(2) no
N2 C17 C16 . . 124.1(2) no
N2 C17 H8 . . 117.4 no
C16 C17 H8 . . 118.5 no

loop_
_geom_bond_atom_site_label_1
_geom_bond_atom_site_label_2
_geom_bond_site_symmetry_2
_geom_bond_distance
_geom_bond_publ_flag
O1 C1 . 1.222(3) yes
O2 C11 . 1.218(3) yes
N1 C1 . 1.414(3) yes
N1 C11 . 1.411(3) yes
N1 C16 . 1.448(3) no
N2 C13 . 1.346(3) no
N2 C17 . 1.335(3) no
C1 C2 . 1.475(3) yes
C2 C3 . 1.381(3) yes
C2 C12 . 1.407(3) yes
C3 C4 . 1.396(3) yes
C3 H1 . 0.95 no
C4 C5 . 1.383(3) yes
C4 H2 . 0.95 no
C5 C6 . 1.433(3) yes
C5 C7 3_665 1.470(3) yes
C6 C7 . 1.431(3) yes
C6 C12 . 1.418(3) yes
C7 C8 . 1.394(3) yes
C8 C9 . 1.393(3) yes
C8 H3 . 0.95 no
C9 C10 . 1.379(3) yes
C9 H4 . 0.95 no
C10 C11 . 1.477(3) yes
C10 C12 . 1.413(3) yes
C13 C14 . 1.383(3) no
C13 H5 . 0.95 no
C14 C15 . 1.393(3) no
C14 H6 . 0.95 no
C15 C16 . 1.379(3) no
C15 H7 . 0.95 no
C16 C17 . 1.392(3) no
C17 H8 . 0.95 no

loop_
_geom_contact_atom_site_label_1
_geom_contact_atom_site_label_2
_geom_contact_distance
_geom_contact_site_symmetry_2
_geom_contact_publ_flag
O1 C3 3.057(3) 2_645 no
O1 C17 3.284(3) 1_545 no
O1 C1 3.332(4) 1_545 no
O1 N1 3.340(3) 1_545 no
O1 C4 3.488(3) 2_645 no
O1 C2 3.557(3) 1_545 no
O2 C15 3.221(3) 1_565 no
O2 C15 3.234(3) 3_755 no
O2 O2 3.258(3) 3_765 no
O2 C14 3.365(3) 3_755 no
O2 N1 3.554(3) 1_565 no
N1 C11 3.436(4) 1_545 no
N1 C1 3.598(4) 1_565 no
N2 C14 3.400(4) 1_565 no
N2 C13 3.415(4) 1_565 no
C1 C10 3.507(4) 1_545 no
C1 C11 3.513(4) 1_545 no
C2 C12 3.361(4) 1_545 no
C2 C10 3.548(4) 1_545 no
C2 C6 3.578(4) 1_545 no
C3 C6 3.444(4) 1_545 no
C3 C12 3.508(4) 1_545 no
C3 C5 3.546(4) 1_545 no
C4 C5 3.336(4) 1_545 no
C4 C6 3.518(4) 1_545 no
C4 C7 3.551(4) 3_655 no
C5 C5 3.500(5) 3_655 no
C5 C6 3.579(4) 3_655 no
C6 C7 3.384(4) 1_545 no
C7 C12 3.599(4) 1_565 no
C8 C12 3.527(4) 1_565 no
C9 C10 3.423(4) 1_565 no
C9 C12 3.597(4) 1_565 no
C13 C14 3.529(4) 1_565 no
C14 C17 3.540(4) 1_545 no
C15 C17 3.372(4) 1_545 no
C15 C16 3.428(4) 1_545 no
C16 C17 3.519(4) 1_545 no
